data_7024221
loop_
_publ_author_name
'Di Nicola, Corrado'
Effendy,
'Marchetti, Fabio'
'Nervi, Carlo'
'Pettinari, Claudio'
'Robinson, Ward T.'
'Sobolev, Alexandre N.'
'White, Allan H.'

_publ_section_title
;
 Syntheses, structures and spectroscopy of uni- and bi-dentate nitrogen
 base complexes of silver(I) trifluoromethanesulfonate.
;
_journal_issue 3
_journal_name_full 'Dalton transactions (Cambridge, England : 2003)'
_journal_page_first 908
_journal_page_last 922
_journal_paper_doi 10.1039/b913173f
_journal_volume 39
_journal_year 2010
_chemical_formula_sum 'C15 H14 Ag F3 N2 O5 S'
_chemical_formula_weight 499.21
_space_group_IT_number 2
_symmetry_cell_setting triclinic
_symmetry_space_group_name_Hall '-P 1'
_symmetry_space_group_name_H-M 'P -1'
_cell_angle_alpha 95.935(2)
_cell_angle_beta 99.739(2)
_cell_angle_gamma 107.850(2)
_cell_formula_units_Z 2
_cell_length_a 7.4388(7)
_cell_length_b 8.2008(7)
_cell_length_c 15.6770(14)
_cell_measurement_reflns_used 6462
_cell_measurement_temperature 150
_cell_volume 884.83(14)
_computing_cell_refinement 'Siemens SAINT (Siemens, 1995)'
_computing_data_collection 'Siemens SMART (Siemens, 1995)'
_computing_data_reduction 'xtal ADDREF SORTRF'
_computing_molecular_graphics xtal
_computing_publication_material 'xtal BONDLA CIFIO'
_computing_structure_refinement 'xtal CRYLSQ'
_computing_structure_solution xtal
_diffrn_ambient_temperature 150
_diffrn_measurement_device_type
;
Bruker SMART CCD diffractometer
;
_diffrn_measurement_method '\w scans'
_diffrn_radiation_detector 'CCD area detector'
_diffrn_radiation_monochromator graphite
_diffrn_radiation_source 'sealed tube'
_diffrn_radiation_type 'Mo K\a'
_diffrn_radiation_wavelength .71073
_diffrn_reflns_av_R_equivalents .025
_diffrn_reflns_av_sigmaI/netI .061
_diffrn_reflns_limit_h_max 12
_diffrn_reflns_limit_h_min -12
_diffrn_reflns_limit_k_max 13
_diffrn_reflns_limit_k_min -13
_diffrn_reflns_limit_l_max 26
_diffrn_reflns_limit_l_min 0
_diffrn_reflns_number 16976
_diffrn_reflns_theta_max 37.41
_diffrn_reflns_theta_min 2.65
_diffrn_standards_decay_% 0
_exptl_absorpt_coefficient_mu 1.318
_exptl_absorpt_correction_T_max .037
_exptl_absorpt_correction_T_min .025
_exptl_absorpt_correction_type multi-scan
_exptl_absorpt_process_details
;
SADABS; Sheldrick, 1996
;
_exptl_crystal_colour colourless
_exptl_crystal_density_diffrn 1.874
_exptl_crystal_density_method 'not measured'
_exptl_crystal_description prism
_exptl_crystal_F_000 496
_exptl_crystal_size_max .13
_exptl_crystal_size_mid .11
_exptl_crystal_size_min .07
_refine_diff_density_max .961
_refine_diff_density_min -.834
_refine_ls_goodness_of_fit_all .967
_refine_ls_goodness_of_fit_ref 1.01
_refine_ls_hydrogen_treatment refall
_refine_ls_matrix_type full
_refine_ls_number_constraints 0
_refine_ls_number_parameters 300
_refine_ls_number_reflns 6774
_refine_ls_number_restraints 0
_refine_ls_R_factor_all .046
_refine_ls_R_factor_gt .029
_refine_ls_shift/su_max .003
_refine_ls_shift/su_mean .002
_refine_ls_structure_factor_coef F
_refine_ls_weighting_scheme calc
_refine_ls_wR_factor_all .034
_refine_ls_wR_factor_ref .031
_reflns_d_resolution_high .585
_reflns_d_resolution_low 7.687
_reflns_Friedel_coverage 0
_reflns_limit_h_max 12
_reflns_limit_h_min 0
_reflns_limit_k_max 13
_reflns_limit_k_min -13
_reflns_limit_l_max 25
_reflns_limit_l_min -26
_reflns_number_gt 6774
_reflns_number_total 8625
_reflns_threshold_expression 'F > 4.00 sig(F )'
_cod_data_source_file b913173f.txt
_cod_data_source_block cmpnd07
_cod_original_formula_sum 'C15 H14 Ag1 F3 N2 O5 S1'
_cod_database_code 7024221

loop_
_symmetry_equiv_pos_as_xyz
+x,+y,+z
-x,-y,-z

loop_
_atom_site_label
_atom_site_fract_x
_atom_site_fract_y
_atom_site_fract_z
_atom_site_U_iso_or_equiv
_atom_site_adp_type
_atom_site_occupancy
Ag .341886(18) .409355(14) .192540(7) .02324(5) Uani 1.00000
S -.07244(5) .25265(4) .29169(2) .01843(11) Uani 1.00000
O1 .06822(19) .17987(16) .26589(10) .0341(5) Uani 1.00000
O2 -.20689(19) .27799(16) .22090(7) .0304(4) Uani 1.00000
O3 .00193(16) .39207(14) .36560(7) .0243(4) Uani 1.00000
C0 -.2258(2) .0767(2) .33608(11) .0245(5) Uani 1.00000
F1 -.30012(18) -.06902(13) .27733(8) .0434(5) Uani 1.00000
F2 -.12869(18) .04185(15) .40735(8) .0417(5) Uani 1.00000
F3 -.37560(15) .11697(14) .35868(8) .0360(4) Uani 1.00000
N11 .49038(17) .56793(15) .32297(8) .0179(4) Uani 1.00000
C12 .4115(2) .67005(16) .36563(9) .0163(4) Uani 1.00000
C121 .2443(2) .70466(18) .31058(10) .0199(5) Uani 1.00000
O121 .19460(17) .64738(15) .23247(7) .0264(4) Uani 1.00000
C122 .1464(3) .8153(3) .35311(13) .0320(7) Uani 1.00000
C13 .4848(2) .74320(19) .45340(10) .0216(5) Uani 1.00000
C14 .6457(2) .7124(2) .49870(10) .0254(5) Uani 1.00000
C15 .7289(2) .6112(2) .45431(11) .0250(5) Uani 1.00000
C16 .6466(2) .5411(2) .36654(11) .0231(5) Uani 1.00000
N21 .29655(18) .17524(16) .09632(8) .0195(4) Uani 1.00000
C22 .2624(2) .17356(18) .00898(9) .0180(4) Uani 1.00000
C221 .2638(2) .34358(19) -.02020(9) .0205(5) Uani 1.00000
O221 .2868(2) .47031(15) .03415(8) .0300(4) Uani 1.00000
C222 .2367(3) .3530(2) -.11619(11) .0282(6) Uani 1.00000
C23 .2265(2) .0235(2) -.05060(10) .0235(5) Uani 1.00000
C24 .2276(3) -.1286(2) -.01940(11) .0272(6) Uani 1.00000
C25 .2635(3) -.1269(2) .07014(11) .0270(6) Uani 1.00000
C26 .2977(2) .0281(2) .12558(10) .0245(5) Uani 1.00000
H122a .232(4) .922(4) .3744(18) .059(8) Uiso 1.00000
H122b .043(4) .817(3) .3137(16) .047(7) Uiso 1.00000
H122c .108(3) .771(3) .4051(16) .044(6) Uiso 1.00000
H13 .423(3) .806(3) .4814(14) .029(5) Uiso 1.00000
H14 .690(3) .756(3) .5571(15) .035(6) Uiso 1.00000
H15 .841(3) .590(3) .4827(14) .030(5) Uiso 1.00000
H16 .704(3) .477(3) .3339(13) .028(5) Uiso 1.00000
H222a .261(3) .472(3) -.1151(14) .036(6) Uiso 1.00000
H222b .112(4) .287(4) -.1448(18) .065(8) Uiso 1.00000
H222c .344(3) .325(3) -.1368(14) .032(5) Uiso 1.00000
H23 .202(3) .030(3) -.1068(14) .032(5) Uiso 1.00000
H24 .201(3) -.229(3) -.0596(14) .033(5) Uiso 1.00000
H25 .265(3) -.226(3) .0951(13) .030(5) Uiso 1.00000
H26 .326(3) .032(3) .1869(14) .030(5) Uiso 1.00000

loop_
_atom_site_aniso_label
_atom_site_aniso_U_11
_atom_site_aniso_U_22
_atom_site_aniso_U_33
_atom_site_aniso_U_12
_atom_site_aniso_U_13
_atom_site_aniso_U_23
Ag .03135(6) .01955(5) .01683(5) .00714(4) .00570(4) -.00285(3)
S .02253(16) .01516(14) .01831(15) .00562(12) .00734(12) .00285(11)
O1 .0367(7) .0279(6) .0472(8) .0141(5) .0265(6) .0082(5)
O2 .0401(7) .0292(6) .0185(5) .0099(5) .0002(5) .0040(4)
O3 .0277(5) .0188(5) .0222(5) .0057(4) .0007(4) -.0008(4)
C0 .0291(7) .0189(6) .0277(7) .0067(5) .0138(6) .0039(5)
F1 .0565(7) .0170(4) .0493(7) -.0029(5) .0264(6) -.0051(4)
F2 .0516(7) .0402(6) .0425(7) .0185(5) .0164(5) .0264(5)
F3 .0332(5) .0338(5) .0467(6) .0104(4) .0251(5) .0071(5)
N11 .0197(5) .0145(5) .0188(5) .0057(4) .0037(4) -.0001(4)
C12 .0197(6) .0122(5) .0170(5) .0043(4) .0057(4) .0024(4)
C121 .0215(6) .0156(6) .0240(6) .0066(5) .0068(5) .0048(5)
O121 .0312(6) .0301(6) .0207(5) .0155(5) .0025(4) .0048(4)
C122 .0326(9) .0321(9) .0373(9) .0201(7) .0085(7) .0016(7)
C13 .0280(7) .0178(6) .0172(6) .0051(5) .0067(5) -.0001(5)
C14 .0302(8) .0215(7) .0178(6) .0019(6) .0006(5) .0017(5)
C15 .0219(7) .0240(7) .0262(7) .0057(6) -.0006(6) .0069(6)
C16 .0227(7) .0212(6) .0261(7) .0096(5) .0037(5) .0028(5)
N21 .0242(6) .0185(5) .0152(5) .0074(4) .0034(4) .0005(4)
C22 .0187(6) .0188(6) .0151(5) .0056(5) .0027(4) .0003(4)
C221 .0219(6) .0208(6) .0184(6) .0073(5) .0029(5) .0034(5)
O221 .0475(7) .0207(5) .0238(5) .0151(5) .0067(5) .0018(4)
C222 .0355(9) .0286(8) .0198(7) .0100(7) .0033(6) .0068(6)
C23 .0312(8) .0214(6) .0153(6) .0070(6) .0045(5) -.0025(5)
C24 .0369(9) .0193(6) .0245(7) .0083(6) .0093(6) -.0018(5)
C25 .0376(9) .0197(7) .0269(7) .0121(6) .0094(6) .0048(6)
C26 .0347(8) .0223(6) .0175(6) .0118(6) .0039(6) .0033(5)

loop_
_atom_type_symbol
_atom_type_oxidation_number
_atom_type_number_in_cell
_atom_type_scat_dispersion_real
_atom_type_scat_dispersion_imag
_atom_type_scat_source
C 0 30 .002 .002 'Int Tables Vol IV Tables 2.2B and 2.3.1'
H 0 28 0 0 'Int Tables Vol IV Tables 2.2B and 2.3.1'
Ag 0 2 -1.085 1.101 'Int Tables Vol IV Tables 2.2B and 2.3.1'
F 0 6 .014 .01 'Int Tables Vol IV Tables 2.2B and 2.3.1'
N 0 4 .004 .003 'Int Tables Vol IV Tables 2.2B and 2.3.1'
O 0 10 .008 .006 'Int Tables Vol IV Tables 2.2B and 2.3.1'
S 0 2 .11 .124 'Int Tables Vol IV Tables 2.2B and 2.3.1'

loop_
_geom_angle_atom_site_label_1
_geom_angle_atom_site_label_2
_geom_angle_atom_site_label_3
_geom_angle
O1 Ag N11 91.51(4)
O1 Ag O121 88.57(4)
O1 Ag N21 83.98(4)
O1 Ag O221 125.54(4)
N11 Ag O121 67.95(4)
N11 Ag N21 148.10(5)
N11 Ag O221 135.36(4)
O121 Ag N21 143.06(4)
O121 Ag O221 87.11(4)
N21 Ag O221 68.67(4)
O1 S O2 115.70(8)
O1 S O3 115.15(7)
O1 S C0 102.66(8)
O2 S O3 115.09(8)
O2 S C0 102.69(7)
O3 S C0 102.75(7)
Ag O1 S 113.05(7)
S C0 F1 111.38(12)
S C0 F2 111.81(10)
S C0 F3 111.29(12)
F1 C0 F2 107.81(14)
F1 C0 F3 106.94(12)
F2 C0 F3 107.38(15)
Ag N11 C12 121.80(9)
Ag N11 C16 118.94(11)
C12 N11 C16 118.40(12)
N11 C12 C121 115.40(11)
N11 C12 C13 121.82(14)
C121 C12 C13 122.74(15)
C12 C121 O121 120.05(15)
C12 C121 C122 118.91(13)
O121 C121 C122 121.01(16)
Ag O121 C121 110.97(11)
C121 C122 H122a 109(2)
C121 C122 H122b 109.1(18)
C121 C122 H122c 109.8(16)
H122a C122 H122b 113(2)
H122a C122 H122c 104(2)
H122b C122 H122c 112(2)
C12 C13 C14 119.43(16)
C12 C13 H13 119.6(12)
C14 C13 H13 120.9(13)
C13 C14 C15 118.63(14)
C13 C14 H14 119.5(16)
C15 C14 H14 121.8(16)
C14 C15 C16 118.75(16)
C14 C15 H15 121.1(13)
C16 C15 H15 120.2(13)
N11 C16 C15 122.95(17)
N11 C16 H16 116.4(12)
C15 C16 H16 120.6(12)
Ag N21 C22 122.64(10)
Ag N21 C26 118.96(10)
C22 N21 C26 118.37(13)
N21 C22 C221 116.03(12)
N21 C22 C23 121.87(14)
C221 C22 C23 122.10(13)
C22 C221 O221 120.01(14)
C22 C221 C222 118.76(13)
O221 C221 C222 121.23(15)
Ag O221 C221 112.59(11)
C221 C222 H222a 101.0(14)
C221 C222 H222b 110.1(19)
C221 C222 H222c 107.1(13)
H222a C222 H222b 113(2)
H222a C222 H222c 107(2)
H222b C222 H222c 117(2)
C22 C23 C24 119.20(14)
C22 C23 H23 117.4(15)
C24 C23 H23 123.4(15)
C23 C24 C25 119.04(15)
C23 C24 H24 118.9(14)
C25 C24 H24 122.0(14)
C24 C25 C26 118.41(16)
C24 C25 H25 122.8(12)
C26 C25 H25 118.8(12)
N21 C26 C25 123.11(15)
N21 C26 H26 117.6(14)
C25 C26 H26 119.3(14)

loop_
_geom_bond_atom_site_label_1
_geom_bond_atom_site_label_2
_geom_bond_distance
Ag O1 2.8106(14)
Ag N11 2.2131(11)
Ag O121 2.5870(14)
Ag N21 2.2152(12)
Ag O221 2.5732(13)
S O1 1.4460(17)
S O2 1.4403(13)
S O3 1.4413(11)
S C0 1.8263(16)
C0 F1 1.3330(17)
C0 F2 1.331(2)
C0 F3 1.346(2)
N11 C12 1.346(2)
N11 C16 1.336(2)
C12 C121 1.509(2)
C12 C13 1.3875(18)
C121 O121 1.2158(18)
C121 C122 1.497(3)
C122 H122a .90(2)
C122 H122b .91(3)
C122 H122c .98(3)
C13 C14 1.391(2)
C13 H13 .92(2)
C14 C15 1.378(3)
C14 H14 .91(2)
C15 C16 1.391(2)
C15 H15 .95(2)
C16 H16 .94(2)
N21 C22 1.3475(18)
N21 C26 1.337(2)
C22 C221 1.509(2)
C22 C23 1.391(2)
C221 O221 1.2223(19)
C221 C222 1.497(2)
C222 H222a .93(2)
C222 H222b .93(2)
C222 H222c .99(3)
C23 C24 1.388(2)
C23 H23 .88(2)
C24 C25 1.382(2)
C24 H24 .93(2)
C25 C26 1.391(2)
C25 H25 .94(2)
C26 H26 .94(2)
